data_7121325
loop_
_publ_author_name
'Su, Xiaojun'
'McCardle, Kaitlin M.'
'Panetier, Julien A.'
'Jurss, Jonah W.'

_publ_section_title
;
 Electrocatalytic CO<sub>2</sub> reduction with nickel complexes supported
 by tunable bipyridyl-N-heterocyclic carbene donors: understanding
 redox-active macrocycles.
;
_journal_issue 27
_journal_name_full 'Chemical communications (Cambridge, England)'
_journal_page_first 3351
_journal_page_last 3354
_journal_paper_doi 10.1039/c8cc00266e
_journal_volume 54
_journal_year 2018
_chemical_formula_moiety 'C22 H23 F12 N7 Ni P2'
_chemical_formula_sum 'C22 H23 F12 N7 Ni P2'
_chemical_formula_weight 734.12
_chemical_name_common 1-Ni
_space_group_IT_number 15
_space_group_name_Hall '-C 2yc'
_space_group_name_H-M_alt 'C 1 2/c 1'
_symmetry_cell_setting monoclinic
_symmetry_space_group_name_Hall '-C 2yc'
_symmetry_space_group_name_H-M 'C 1 2/c 1'
_atom_sites_solution_hydrogens geom
_atom_sites_solution_primary direct
_atom_sites_solution_secondary difmap
_audit_creation_method SHELXL-97
_audit_update_record
;
2017-12-16 deposited with the CCDC.
2018-02-26 downloaded from the CCDC.
;
_cell_angle_alpha 90.00
_cell_angle_beta 128.460(5)
_cell_angle_gamma 90.00
_cell_formula_units_Z 8
_cell_length_a 37.426(4)
_cell_length_b 8.0756(8)
_cell_length_c 23.616(3)
_cell_measurement_reflns_used 9886
_cell_measurement_temperature 100(2)
_cell_measurement_theta_max 25.30
_cell_measurement_theta_min 2.20
_cell_volume 5589.1(11)
_computing_cell_refinement 'Bruker SAINT'
_computing_data_collection 'Bruker APEX2'
_computing_data_reduction 'Bruker SAINT'
_computing_molecular_graphics ORTEP-32
_computing_publication_material WinGX
_computing_structure_refinement 'SHELXL-2014 (Sheldrick, 2014)'
_computing_structure_solution 'SHELXS-97 (Sheldrick, 2008)'
_diffrn_ambient_temperature 100(2)
_diffrn_measured_fraction_theta_full 1.000
_diffrn_measured_fraction_theta_max 0.987
_diffrn_measurement_device_type 'Bruker APEX-II CCD'
_diffrn_measurement_method 'phi and omega scans'
_diffrn_radiation_monochromator graphite
_diffrn_radiation_source 'fine-focus sealed tube'
_diffrn_radiation_type MoK\a
_diffrn_radiation_wavelength 0.71073
_diffrn_reflns_av_R_equivalents 0.0411
_diffrn_reflns_av_sigmaI/netI 0.0232
_diffrn_reflns_limit_h_max 44
_diffrn_reflns_limit_h_min -44
_diffrn_reflns_limit_k_max 9
_diffrn_reflns_limit_k_min -9
_diffrn_reflns_limit_l_max 27
_diffrn_reflns_limit_l_min -28
_diffrn_reflns_number 43232
_diffrn_reflns_theta_full 25.00
_diffrn_reflns_theta_max 25.35
_diffrn_reflns_theta_min 1.39
_exptl_absorpt_coefficient_mu 0.918
_exptl_absorpt_correction_T_max 0.8822
_exptl_absorpt_correction_T_min 0.8377
_exptl_absorpt_correction_type multi-scan
_exptl_absorpt_process_details SADABS
_exptl_crystal_colour yellow
_exptl_crystal_density_diffrn 1.745
_exptl_crystal_density_method 'not measured'
_exptl_crystal_description plate
_exptl_crystal_F_000 2960
_exptl_crystal_recrystallization_method 'Re-crystallisation from solvent: acetonitrile, diethyl ether'
_exptl_crystal_size_max 0.20
_exptl_crystal_size_mid 0.20
_exptl_crystal_size_min 0.14
_refine_diff_density_max 0.961
_refine_diff_density_min -0.798
_refine_diff_density_rms 0.072
_refine_ls_extinction_method none
_refine_ls_goodness_of_fit_ref 1.045
_refine_ls_hydrogen_treatment constr
_refine_ls_matrix_type full
_refine_ls_number_parameters 402
_refine_ls_number_reflns 5050
_refine_ls_number_restraints 0
_refine_ls_restrained_S_all 1.045
_refine_ls_R_factor_all 0.0440
_refine_ls_R_factor_gt 0.0369
_refine_ls_shift/su_max 0.000
_refine_ls_shift/su_mean 0.000
_refine_ls_structure_factor_coef Fsqd
_refine_ls_weighting_details 'calc w=1/[\s^2^(Fo^2^)+(0.0343P)^2^+24.2706P] where P=(Fo^2^+2Fc^2^)/3'
_refine_ls_weighting_scheme calc
_refine_ls_wR_factor_gt 0.0861
_refine_ls_wR_factor_ref 0.0904
_reflns_number_gt 4426
_reflns_number_total 5050
_reflns_threshold_expression >2sigma(I)
_cod_data_source_file c8cc00266e2.cif
_cod_data_source_block shelxl
_cod_depositor_comments
;
The following automatic conversions were performed:

'_symmetry_cell_setting' value 'Monoclinic' changed to 'monoclinic'
according to
/home/data/users/saulius/crontab/automatic-downloads/rss-feeds/RSC/lib/dictionaries/cif_core.dic
dictionary named 'cif_core.dic' version 2.4.2 from 2011-04-26.

Automatic conversion script
Id: cif_fix_values 4973 2017-02-22 13:04:09Z antanas 

 Adding full bibliography for 7121325--7121327.cif.
;
_cod_original_cell_volume 5589.1(10)
_cod_original_sg_symbol_H-M C2/c
_cod_database_code 7121325

loop_
_symmetry_equiv_pos_as_xyz
'x, y, z'
'-x, y, -z+1/2'
'x+1/2, y+1/2, z'
'-x+1/2, y+1/2, -z+1/2'
'-x, -y, -z'
'x, -y, z-1/2'
'-x+1/2, -y+1/2, -z'
'x+1/2, -y+1/2, z-1/2'

loop_
_atom_site_label
_atom_site_type_symbol
_atom_site_fract_x
_atom_site_fract_y
_atom_site_fract_z
_atom_site_U_iso_or_equiv
_atom_site_adp_type
_atom_site_occupancy
_atom_site_symmetry_multiplicity
_atom_site_calc_flag
_atom_site_refinement_flags
C1 C 0.12366(9) -0.0923(4) -0.06602(15) 0.0224(6) Uani 1 1 d .
H1A H 0.1428 -0.0246 -0.0721 0.034 Uiso 1 1 calc R
H1B H 0.1131 -0.1903 -0.0971 0.034 Uiso 1 1 calc R
H1C H 0.1415 -0.1271 -0.0154 0.034 Uiso 1 1 calc R
C2 C 0.08194(8) 0.1043(3) -0.04213(13) 0.0140(5) Uani 1 1 d .
C3 C 0.04193(9) -0.0003(4) -0.15475(14) 0.0206(6) Uani 1 1 d .
H3 H 0.0349 -0.0606 -0.1951 0.025 Uiso 1 1 calc R
C4 C 0.01306(9) 0.0949(3) -0.15348(14) 0.0202(6) Uani 1 1 d .
H4 H -0.0182 0.1153 -0.1925 0.024 Uiso 1 1 calc R
C5 C 0.02028(9) 0.2688(3) -0.05775(14) 0.0190(6) Uani 1 1 d .
H5A H -0.0135 0.2652 -0.0921 0.023 Uiso 1 1 calc R
H5B H 0.0298 0.3834 -0.0576 0.023 Uiso 1 1 calc R
C6 C 0.03596(9) 0.2285(3) 0.01716(14) 0.0170(5) Uani 1 1 d .
C7 C 0.00682(9) 0.2589(4) 0.03358(16) 0.0240(6) Uani 1 1 d .
H7 H -0.0236 0.2950 -0.0031 0.029 Uiso 1 1 calc R
C8 C 0.02227(10) 0.2363(4) 0.10364(17) 0.0267(7) Uani 1 1 d .
H8 H 0.0022 0.2524 0.1150 0.032 Uiso 1 1 calc R
C9 C 0.06731(10) 0.1901(4) 0.15712(15) 0.0227(6) Uani 1 1 d .
H9 H 0.0787 0.1761 0.2057 0.027 Uiso 1 1 calc R
C10 C 0.09546(9) 0.1645(3) 0.13832(14) 0.0160(5) Uani 1 1 d .
C11 C 0.14473(9) 0.1275(3) 0.19013(14) 0.0163(5) Uani 1 1 d .
C12 C 0.16897(10) 0.1109(3) 0.26432(15) 0.0222(6) Uani 1 1 d .
H12 H 0.1543 0.1250 0.2853 0.027 Uiso 1 1 calc R
C13 C 0.21519(10) 0.0732(4) 0.30705(15) 0.0271(7) Uani 1 1 d .
H13 H 0.2328 0.0657 0.3581 0.033 Uiso 1 1 calc R
C14 C 0.23541(9) 0.0468(4) 0.27495(15) 0.0252(6) Uani 1 1 d .
H14 H 0.2666 0.0155 0.3035 0.030 Uiso 1 1 calc R
C15 C 0.20987(9) 0.0664(3) 0.20069(14) 0.0186(6) Uani 1 1 d .
C16 C 0.23059(9) 0.0247(4) 0.16438(15) 0.0220(6) Uani 1 1 d .
H16A H 0.2642 0.0287 0.2009 0.026 Uiso 1 1 calc R
H16B H 0.2220 -0.0900 0.1457 0.026 Uiso 1 1 calc R
C17 C 0.17250(8) 0.1843(3) 0.05341(13) 0.0152(5) Uani 1 1 d .
C18 C 0.24491(9) 0.2058(4) 0.09300(16) 0.0236(6) Uani 1 1 d .
H18 H 0.2769 0.1895 0.1212 0.028 Uiso 1 1 calc R
C19 C 0.21864(10) 0.3016(4) 0.03384(16) 0.0231(6) Uani 1 1 d .
H19 H 0.2285 0.3659 0.0122 0.028 Uiso 1 1 calc R
C20 C 0.13580(10) 0.3862(4) -0.04975(15) 0.0224(6) Uani 1 1 d .
H20A H 0.1174 0.3170 -0.0932 0.034 Uiso 1 1 calc R
H20B H 0.1475 0.4818 -0.0592 0.034 Uiso 1 1 calc R
H20C H 0.1169 0.4248 -0.0368 0.034 Uiso 1 1 calc R
C21 C -0.11656(10) 0.2798(4) -0.28468(16) 0.0282(7) Uani 1 1 d .
C22 C -0.12428(10) 0.4559(4) -0.28229(17) 0.0312(7) Uani 1 1 d .
H22A H -0.0974 0.5188 -0.2678 0.047 Uiso 1 1 calc R
H22B H -0.1297 0.4747 -0.2472 0.047 Uiso 1 1 calc R
H22C H -0.1510 0.4926 -0.3303 0.047 Uiso 1 1 calc R
N1 N 0.08401(7) 0.0055(3) -0.08627(11) 0.0155(5) Uani 1 1 d .
N2 N 0.03805(7) 0.1575(3) -0.08365(11) 0.0156(5) Uani 1 1 d .
N3 N 0.07935(7) 0.1777(3) 0.06842(11) 0.0131(4) Uani 1 1 d .
N4 N 0.16546(7) 0.1120(3) 0.15931(11) 0.0145(4) Uani 1 1 d .
N5 N 0.21645(7) 0.1355(3) 0.10503(12) 0.0179(5) Uani 1 1 d .
N6 N 0.17430(7) 0.2886(3) 0.01032(12) 0.0174(5) Uani 1 1 d .
N7 N -0.11001(10) 0.1421(4) -0.28689(16) 0.0384(7) Uani 1 1 d .
F1 F 0.15409(6) 0.4723(2) 0.14513(14) 0.0627(7) Uani 1 1 d .
F2 F 0.16333(6) 0.7026(3) 0.10038(11) 0.0589(7) Uani 1 1 d .
F3 F 0.16079(7) 0.7174(3) 0.19183(10) 0.0538(6) Uani 1 1 d .
F4 F 0.10166(7) 0.8135(2) 0.08155(13) 0.0627(8) Uani 1 1 d .
F5 F 0.09194(6) 0.5850(3) 0.12326(10) 0.0489(6) Uani 1 1 d .
F6 F 0.09514(6) 0.5663(3) 0.03289(10) 0.0470(6) Uani 1 1 d .
F7 F 0.03356(8) 0.5496(4) -0.16364(14) 0.0804(9) Uani 1 1 d .
F8 F -0.03044(6) 0.6847(2) -0.25019(10) 0.0298(4) Uani 1 1 d .
F9 F -0.03119(9) 0.4065(3) -0.2532(2) 0.0971(12) Uani 1 1 d .
F10 F 0.28248(7) -0.1241(3) 0.06503(11) 0.0521(6) Uani 1 1 d .
F11 F 0.28198(5) -0.4014(2) 0.05067(9) 0.0287(4) Uani 1 1 d .
F12 F 0.28006(6) -0.2250(3) -0.02601(11) 0.0461(6) Uani 1 1 d .
P1 P 0.12804(2) 0.64309(9) 0.11189(4) 0.01831(16) Uani 1 1 d .
P2 P 0.0000 0.54454(14) -0.2500 0.0314(3) Uani 1 2 d S
P3 P 0.2500 -0.2500 0.0000 0.0180(2) Uani 1 2 d S
Ni1 Ni 0.124931(10) 0.14241(4) 0.056629(16) 0.01154(10) Uani 1 1 d .

loop_
_atom_site_aniso_label
_atom_site_aniso_U_11
_atom_site_aniso_U_22
_atom_site_aniso_U_33
_atom_site_aniso_U_23
_atom_site_aniso_U_13
_atom_site_aniso_U_12
C1 0.0201(14) 0.0244(16) 0.0228(14) -0.0032(12) 0.0134(12) 0.0042(12)
C2 0.0128(12) 0.0133(13) 0.0165(12) 0.0014(10) 0.0094(11) 0.0006(10)
C3 0.0205(14) 0.0218(15) 0.0134(12) -0.0036(11) 0.0075(11) -0.0034(11)
C4 0.0157(13) 0.0210(15) 0.0134(12) -0.0014(11) 0.0038(11) -0.0020(11)
C5 0.0122(12) 0.0200(14) 0.0187(13) -0.0001(11) 0.0066(11) 0.0042(11)
C6 0.0132(12) 0.0141(14) 0.0218(13) -0.0016(11) 0.0099(11) -0.0001(10)
C7 0.0159(13) 0.0249(16) 0.0323(16) 0.0008(12) 0.0155(13) 0.0036(12)
C8 0.0303(16) 0.0258(16) 0.0401(17) -0.0004(13) 0.0298(15) 0.0017(13)
C9 0.0309(15) 0.0195(15) 0.0260(14) -0.0002(12) 0.0218(13) -0.0025(12)
C10 0.0208(13) 0.0099(13) 0.0202(13) -0.0023(10) 0.0142(12) -0.0026(10)
C11 0.0193(13) 0.0113(13) 0.0167(13) -0.0010(10) 0.0104(11) -0.0036(10)
C12 0.0304(15) 0.0170(14) 0.0193(13) -0.0007(11) 0.0154(13) -0.0050(12)
C13 0.0288(16) 0.0244(16) 0.0126(13) 0.0012(12) 0.0052(12) -0.0058(13)
C14 0.0173(14) 0.0212(15) 0.0185(14) 0.0032(12) 0.0019(12) -0.0037(12)
C15 0.0148(13) 0.0144(13) 0.0180(13) 0.0016(11) 0.0060(11) -0.0032(11)
C16 0.0111(12) 0.0216(15) 0.0243(14) 0.0049(12) 0.0066(11) 0.0024(11)
C17 0.0150(12) 0.0142(13) 0.0163(12) -0.0019(10) 0.0098(11) -0.0001(10)
C18 0.0158(13) 0.0217(15) 0.0370(16) -0.0051(13) 0.0183(13) -0.0044(11)
C19 0.0254(15) 0.0195(15) 0.0363(16) -0.0048(12) 0.0251(14) -0.0062(12)
C20 0.0277(15) 0.0217(15) 0.0218(14) 0.0042(12) 0.0174(13) 0.0012(12)
C21 0.0219(15) 0.038(2) 0.0253(15) 0.0021(13) 0.0147(13) -0.0056(14)
C22 0.0269(16) 0.0366(19) 0.0277(16) 0.0022(14) 0.0158(14) 0.0009(14)
N1 0.0148(10) 0.0154(11) 0.0142(10) -0.0011(9) 0.0080(9) 0.0003(9)
N2 0.0123(10) 0.0159(12) 0.0139(10) -0.0004(9) 0.0058(9) 0.0009(9)
N3 0.0134(10) 0.0110(11) 0.0164(10) -0.0012(8) 0.0101(9) -0.0010(8)
N4 0.0135(10) 0.0111(11) 0.0144(10) 0.0003(8) 0.0066(9) -0.0027(8)
N5 0.0129(11) 0.0170(12) 0.0228(12) -0.0012(9) 0.0106(10) -0.0008(9)
N6 0.0201(11) 0.0155(12) 0.0231(12) -0.0011(9) 0.0167(10) -0.0015(9)
N7 0.0390(16) 0.0353(18) 0.0465(17) 0.0021(14) 0.0294(15) -0.0069(13)
F1 0.0234(10) 0.0168(10) 0.0983(18) 0.0080(11) 0.0134(11) 0.0035(8)
F2 0.0224(10) 0.104(2) 0.0439(12) 0.0187(13) 0.0173(9) -0.0124(11)
F3 0.0352(11) 0.0634(15) 0.0295(11) -0.0162(10) 0.0036(9) -0.0074(11)
F4 0.0254(10) 0.0168(10) 0.0795(16) 0.0052(10) -0.0001(11) 0.0003(8)
F5 0.0245(10) 0.0855(17) 0.0343(10) 0.0132(11) 0.0172(9) -0.0029(10)
F6 0.0254(10) 0.0726(15) 0.0354(11) -0.0279(10) 0.0152(9) -0.0097(10)
F7 0.0514(14) 0.126(3) 0.0582(15) 0.0611(17) 0.0311(13) 0.0419(16)
F8 0.0332(9) 0.0247(9) 0.0448(10) 0.0063(8) 0.0309(9) 0.0058(8)
F9 0.0660(16) 0.0243(12) 0.234(4) 0.0345(17) 0.110(2) 0.0113(11)
F10 0.0451(12) 0.0340(12) 0.0361(11) -0.0087(9) 0.0049(10) -0.0079(10)
F11 0.0218(8) 0.0263(9) 0.0370(10) 0.0131(8) 0.0177(8) 0.0080(7)
F12 0.0366(11) 0.0600(14) 0.0603(13) 0.0363(11) 0.0393(11) 0.0261(10)
P1 0.0141(3) 0.0131(4) 0.0210(4) 0.0004(3) 0.0076(3) -0.0019(3)
P2 0.0258(6) 0.0146(6) 0.0600(8) 0.000 0.0298(6) 0.000
P3 0.0125(4) 0.0171(5) 0.0216(5) 0.0031(4) 0.0092(4) 0.0000(4)
Ni1 0.00748(16) 0.01493(18) 0.01029(16) -0.00001(12) 0.00459(13) 0.00006(12)

loop_
_atom_type_symbol
_atom_type_description
_atom_type_scat_dispersion_real
_atom_type_scat_dispersion_imag
_atom_type_scat_source
C C 0.0033 0.0016 'International Tables Vol C Tables 4.2.6.8 and 6.1.1.4'
H H 0.0000 0.0000 'International Tables Vol C Tables 4.2.6.8 and 6.1.1.4'
N N 0.0061 0.0033 'International Tables Vol C Tables 4.2.6.8 and 6.1.1.4'
F F 0.0171 0.0103 'International Tables Vol C Tables 4.2.6.8 and 6.1.1.4'
P P 0.1023 0.0942 'International Tables Vol C Tables 4.2.6.8 and 6.1.1.4'
Ni Ni 0.3393 1.1124 'International Tables Vol C Tables 4.2.6.8 and 6.1.1.4'

loop_
_geom_angle_atom_site_label_1
_geom_angle_atom_site_label_2
_geom_angle_atom_site_label_3
_geom_angle
_geom_angle_site_symmetry_1
_geom_angle_site_symmetry_3
N1 C1 H1A 109.5 . .
N1 C1 H1B 109.5 . .
H1A C1 H1B 109.5 . .
N1 C1 H1C 109.5 . .
H1A C1 H1C 109.5 . .
H1B C1 H1C 109.5 . .
N1 C2 N2 104.7(2) . .
N1 C2 Ni1 130.16(19) . .
N2 C2 Ni1 124.62(19) . .
C4 C3 N1 107.5(2) . .
C4 C3 H3 126.3 . .
N1 C3 H3 126.3 . .
C3 C4 N2 106.2(2) . .
C3 C4 H4 126.9 . .
N2 C4 H4 126.9 . .
N2 C5 C6 114.3(2) . .
N2 C5 H5A 108.7 . .
C6 C5 H5A 108.7 . .
N2 C5 H5B 108.7 . .
C6 C5 H5B 108.7 . .
H5A C5 H5B 107.6 . .
N3 C6 C7 121.2(2) . .
N3 C6 C5 119.3(2) . .
C7 C6 C5 119.2(2) . .
C8 C7 C6 119.6(3) . .
C8 C7 H7 120.2 . .
C6 C7 H7 120.2 . .
C7 C8 C9 119.4(3) . .
C7 C8 H8 120.3 . .
C9 C8 H8 120.3 . .
C8 C9 C10 118.8(3) . .
C8 C9 H9 120.6 . .
C10 C9 H9 120.6 . .
N3 C10 C9 121.5(2) . .
N3 C10 C11 113.8(2) . .
C9 C10 C11 124.7(2) . .
N4 C11 C12 121.5(2) . .
N4 C11 C10 114.1(2) . .
C12 C11 C10 124.3(2) . .
C13 C12 C11 118.6(3) . .
C13 C12 H12 120.7 . .
C11 C12 H12 120.7 . .
C14 C13 C12 119.7(3) . .
C14 C13 H13 120.2 . .
C12 C13 H13 120.2 . .
C13 C14 C15 119.6(3) . .
C13 C14 H14 120.2 . .
C15 C14 H14 120.2 . .
N4 C15 C14 120.9(3) . .
N4 C15 C16 119.0(2) . .
C14 C15 C16 119.9(2) . .
N5 C16 C15 113.7(2) . .
N5 C16 H16A 108.8 . .
C15 C16 H16A 108.8 . .
N5 C16 H16B 108.8 . .
C15 C16 H16B 108.8 . .
H16A C16 H16B 107.7 . .
N6 C17 N5 104.8(2) . .
N6 C17 Ni1 129.79(19) . .
N5 C17 Ni1 124.39(19) . .
C19 C18 N5 106.9(2) . .
C19 C18 H18 126.6 . .
N5 C18 H18 126.6 . .
C18 C19 N6 107.0(2) . .
C18 C19 H19 126.5 . .
N6 C19 H19 126.5 . .
N6 C20 H20A 109.5 . .
N6 C20 H20B 109.5 . .
H20A C20 H20B 109.5 . .
N6 C20 H20C 109.5 . .
H20A C20 H20C 109.5 . .
H20B C20 H20C 109.5 . .
N7 C21 C22 178.8(3) . .
C21 C22 H22A 109.5 . .
C21 C22 H22B 109.5 . .
H22A C22 H22B 109.5 . .
C21 C22 H22C 109.5 . .
H22A C22 H22C 109.5 . .
H22B C22 H22C 109.5 . .
C2 N1 C3 110.5(2) . .
C2 N1 C1 126.5(2) . .
C3 N1 C1 122.9(2) . .
C2 N2 C4 111.1(2) . .
C2 N2 C5 123.7(2) . .
C4 N2 C5 125.2(2) . .
C6 N3 C10 119.2(2) . .
C6 N3 Ni1 126.76(18) . .
C10 N3 Ni1 113.66(17) . .
C15 N4 C11 119.4(2) . .
C15 N4 Ni1 126.79(18) . .
C11 N4 Ni1 113.57(17) . .
C17 N5 C18 110.7(2) . .
C17 N5 C16 123.6(2) . .
C18 N5 C16 125.7(2) . .
C17 N6 C19 110.6(2) . .
C17 N6 C20 125.5(2) . .
C19 N6 C20 123.7(2) . .
F2 P1 F4 90.60(14) . .
F2 P1 F1 91.57(14) . .
F4 P1 F1 177.23(16) . .
F2 P1 F6 92.12(12) . .
F4 P1 F6 89.90(13) . .
F1 P1 F6 91.74(13) . .
F2 P1 F3 88.86(13) . .
F4 P1 F3 90.72(13) . .
F1 P1 F3 87.60(13) . .
F6 P1 F3 178.83(14) . .
F2 P1 F5 179.26(14) . .
F4 P1 F5 88.67(13) . .
F1 P1 F5 89.16(13) . .
F6 P1 F5 87.93(11) . .
F3 P1 F5 91.09(12) . .
F9 P2 F9 90.34(18) . 2_554
F9 P2 F7 92.88(18) . .
F9 P2 F7 89.20(18) 2_554 .
F9 P2 F7 89.20(18) . 2_554
F9 P2 F7 92.88(18) 2_554 2_554
F7 P2 F7 177.1(2) . 2_554
F9 P2 F8 177.96(16) . 2_554
F9 P2 F8 89.76(11) 2_554 2_554
F7 P2 F8 89.16(13) . 2_554
F7 P2 F8 88.76(12) 2_554 2_554
F9 P2 F8 89.76(11) . .
F9 P2 F8 177.96(16) 2_554 .
F7 P2 F8 88.76(12) . .
F7 P2 F8 89.16(13) 2_554 .
F8 P2 F8 90.21(13) 2_554 .
F12 P3 F12 180.00(8) 7_545 .
F12 P3 F10 90.43(13) 7_545 .
F12 P3 F10 89.57(13) . .
F12 P3 F10 89.57(13) 7_545 7_545
F12 P3 F10 90.43(13) . 7_545
F10 P3 F10 180.0(3) . 7_545
F12 P3 F11 89.66(9) 7_545 .
F12 P3 F11 90.34(9) . .
F10 P3 F11 89.98(10) . .
F10 P3 F11 90.02(10) 7_545 .
F12 P3 F11 90.34(9) 7_545 7_545
F12 P3 F11 89.66(9) . 7_545
F10 P3 F11 90.02(10) . 7_545
F10 P3 F11 89.98(10) 7_545 7_545
F11 P3 F11 180.0(3) . 7_545
C2 Ni1 C17 94.72(11) . .
C2 Ni1 N3 93.04(10) . .
C17 Ni1 N3 160.37(10) . .
C2 Ni1 N4 162.45(10) . .
C17 Ni1 N4 92.91(10) . .
N3 Ni1 N4 84.86(9) . .

loop_
_geom_bond_atom_site_label_1
_geom_bond_atom_site_label_2
_geom_bond_distance
_geom_bond_site_symmetry_2
C1 N1 1.474(3) .
C1 H1A 0.9800 .
C1 H1B 0.9800 .
C1 H1C 0.9800 .
C2 N1 1.353(3) .
C2 N2 1.357(3) .
C2 Ni1 1.859(3) .
C3 C4 1.341(4) .
C3 N1 1.389(3) .
C3 H3 0.9500 .
C4 N2 1.390(3) .
C4 H4 0.9500 .
C5 N2 1.459(3) .
C5 C6 1.513(4) .
C5 H5A 0.9900 .
C5 H5B 0.9900 .
C6 N3 1.351(3) .
C6 C7 1.388(4) .
C7 C8 1.384(4) .
C7 H7 0.9500 .
C8 C9 1.388(4) .
C8 H8 0.9500 .
C9 C10 1.390(4) .
C9 H9 0.9500 .
C10 N3 1.364(3) .
C10 C11 1.477(4) .
C11 N4 1.360(3) .
C11 C12 1.390(4) .
C12 C13 1.390(4) .
C12 H12 0.9500 .
C13 C14 1.381(4) .
C13 H13 0.9500 .
C14 C15 1.389(4) .
C14 H14 0.9500 .
C15 N4 1.354(3) .
C15 C16 1.509(4) .
C16 N5 1.457(3) .
C16 H16A 0.9900 .
C16 H16B 0.9900 .
C17 N6 1.354(3) .
C17 N5 1.361(3) .
C17 Ni1 1.860(3) .
C18 C19 1.345(4) .
C18 N5 1.384(3) .
C18 H18 0.9500 .
C19 N6 1.388(3) .
C19 H19 0.9500 .
C20 N6 1.472(3) .
C20 H20A 0.9800 .
C20 H20B 0.9800 .
C20 H20C 0.9800 .
C21 N7 1.147(4) .
C21 C22 1.460(5) .
C22 H22A 0.9800 .
C22 H22B 0.9800 .
C22 H22C 0.9800 .
N3 Ni1 1.913(2) .
N4 Ni1 1.915(2) .
F1 P1 1.587(2) .
F2 P1 1.580(2) .
F3 P1 1.596(2) .
F4 P1 1.582(2) .
F5 P1 1.6026(19) .
F6 P1 1.5889(19) .
F7 P2 1.598(3) .
F8 P2 1.6040(18) .
F9 P2 1.582(2) .
F10 P3 1.5963(19) .
F11 P3 1.6057(16) .
F12 P3 1.5947(17) .
P2 F9 1.582(2) 2_554
P2 F7 1.598(3) 2_554
P2 F8 1.6040(18) 2_554
P3 F12 1.5947(17) 7_545
P3 F10 1.5963(19) 7_545
P3 F11 1.6057(16) 7_545
